data_9015133
loop_
_publ_author_name
'Rial, C.'
'Moran, E.'
'Alario-Franco M'
'Amador, U.'
'Martinez, J.'
'Rodriguez-Carvajal J'
'Andersen, N.'

_publ_section_title
;
 Effects of extra oxygen on the structure and superconductivity of
 La2-xCaxCuO4+y prepared by chemical oxidation
 _cod_database_code 1006178
;
_journal_name_full 'Physica C'
_journal_page_first 277
_journal_page_last 293
_journal_volume 297
_journal_year 1998
_chemical_formula_sum 'Ca0.03 Cu La1.97 O3.99'
_space_group_IT_number 64
_symmetry_space_group_name_Hall '-B 2ab 2'
_symmetry_space_group_name_H-M 'B m a b'
_cell_angle_alpha 90
_cell_angle_beta 90
_cell_angle_gamma 90
_cell_length_a 5.3336
_cell_length_b 5.4000
_cell_length_c 13.1256
_cell_formula_units_Z 4
_cell_volume 378.036
_database_code_amcsd 0015087
_exptl_crystal_density_diffrn 7.067
_cod_duplicate_entry 1006178
_cod_original_formula_sum '(La1.97 Ca.03) Cu O3.99'
_cod_database_code 9015133
_amcsd_formula_title 'Ca0.03 Cu La1.97 O4'

loop_
_space_group_symop_operation_xyz
x,y,z
1/2+x,y,1/2+z
x,1/2+y,1/2-z
1/2+x,1/2+y,-z
-x,1/2-y,1/2+z
1/2-x,1/2-y,+z
-x,y,z
1/2-x,y,1/2+z
x,-y,-z
1/2+x,-y,1/2-z
x,1/2-y,1/2+z
1/2+x,1/2-y,+z
-x,1/2+y,1/2-z
1/2-x,1/2+y,-z
-x,-y,-z
1/2-x,-y,1/2-z

loop_
_atom_site_label
_atom_site_fract_x
_atom_site_fract_y
_atom_site_fract_z
_atom_site_occupancy
La1 0.00000 0.00620 0.36170 0.98500
Ca1 0.00000 0.00620 0.36170 0.01500
Cu1 0.00000 0.00000 0.00000 1.00000
O1 0.25000 0.25000 0.00750 1.01000
O2 0.00000 -0.03680 0.18270 0.99500

loop_
_cod_related_entry_id
_cod_related_entry_database
_cod_related_entry_code
1 AMCSD 0015087
